data_4309105
loop_
_publ_author_name
'Louise Natrajan'
'Jacques P\'ecaut'
'Marinella Mazzanti'
'Colette LeBrun'

_publ_section_title
;
Controlled Hydrolysis of Lanthanide Complexes of the N-Donor Tripod
Tris(2-pyridylmethyl)amine versus Bisligand Complex Formation
;
_journal_name_full 'Inorganic Chemistry'
_journal_page_first 4756
_journal_page_last 4765
_journal_paper_doi 10.1021/ic0502224
_journal_volume 44
_journal_year 2005
_chemical_formula_sum 'C42 H45 Ce I3 N11'
_chemical_formula_weight 1224.71
_chemical_name_systematic
; 
 ? 
;
_space_group_IT_number 19
_symmetry_cell_setting orthorhombic
_symmetry_space_group_name_Hall 'P 2ac 2ab'
_symmetry_space_group_name_H-M 'P 21 21 21'
_atom_sites_solution_hydrogens geom
_atom_sites_solution_primary direct
_atom_sites_solution_secondary difmap
_audit_creation_method SHELXL-97
_cell_angle_alpha 90.00
_cell_angle_beta 90.00
_cell_angle_gamma 90.00
_cell_formula_units_Z 4
_cell_length_a 12.004(2)
_cell_length_b 18.072(4)
_cell_length_c 22.267(5)
_cell_measurement_temperature 223(2)
_cell_volume 4830.5(17)
_computing_cell_refinement 'Bruker SMART'
_computing_data_collection 'Bruker SMART'
_computing_data_reduction 'Bruker SAINT'
_computing_molecular_graphics 'Bruker SHELXTL'
_computing_publication_material 'Bruker SHELXTL'
_computing_structure_refinement 'SHELXL-97 (Sheldrick, 1997)'
_computing_structure_solution 'SHELXS-97 (Sheldrick, 1990)'
_diffrn_ambient_temperature 223(2)
_diffrn_measured_fraction_theta_full 0.924
_diffrn_measured_fraction_theta_max 0.924
_diffrn_measurement_device_type 'CCD area detector'
_diffrn_measurement_method 'phi and omega scans'
_diffrn_radiation_monochromator graphite
_diffrn_radiation_source 'fine-focus sealed tube'
_diffrn_radiation_type MoK\a
_diffrn_radiation_wavelength 0.71073
_diffrn_reflns_av_R_equivalents 0.0206
_diffrn_reflns_av_sigmaI/netI 0.0300
_diffrn_reflns_limit_h_max 15
_diffrn_reflns_limit_h_min -15
_diffrn_reflns_limit_k_max 22
_diffrn_reflns_limit_k_min -23
_diffrn_reflns_limit_l_max 29
_diffrn_reflns_limit_l_min -11
_diffrn_reflns_number 29788
_diffrn_reflns_theta_full 28.61
_diffrn_reflns_theta_max 28.61
_diffrn_reflns_theta_min 1.93
_exptl_absorpt_coefficient_mu 2.900
_exptl_absorpt_correction_type none
_exptl_crystal_density_diffrn 1.684
_exptl_crystal_density_meas 0
_exptl_crystal_density_method 'not measured'
_exptl_crystal_F_000 2364
_exptl_crystal_size_max 0.50
_exptl_crystal_size_mid 0.50
_exptl_crystal_size_min 0.50
_refine_diff_density_max 0.973
_refine_diff_density_min -1.152
_refine_diff_density_rms 0.105
_refine_ls_abs_structure_details 'Flack H D (1983), Acta Cryst. A39, 876-881'
_refine_ls_abs_structure_Flack 0.012(13)
_refine_ls_extinction_method none
_refine_ls_goodness_of_fit_ref 1.142
_refine_ls_hydrogen_treatment mixed
_refine_ls_matrix_type full
_refine_ls_number_parameters 694
_refine_ls_number_reflns 11140
_refine_ls_number_restraints 0
_refine_ls_restrained_S_all 1.142
_refine_ls_R_factor_all 0.0341
_refine_ls_R_factor_gt 0.0308
_refine_ls_shift/su_max 0.079
_refine_ls_shift/su_mean 0.004
_refine_ls_structure_factor_coef Fsqd
_refine_ls_weighting_details 'calc w=1/[\s^2^(Fo^2^)+(0.0226P)^2^+3.3277P] where P=(Fo^2^+2Fc^2^)/3'
_refine_ls_weighting_scheme calc
_refine_ls_wR_factor_gt 0.0587
_refine_ls_wR_factor_ref 0.0595
_reflns_number_gt 10496
_reflns_number_total 11140
_reflns_threshold_expression >2sigma(I)
_cod_data_source_file ic0502224si20050211_013138_3.cif
_cod_data_source_block struc_Ce(tpa)2I3,3
_cod_depositor_comments
;
The following automatic conversions were performed:
'_symmetry_cell_setting' value 'Orthorhombic' changed to 'orthorhombic'
according to '/home/saulius/struct/CIF-dictionaries/cif_core.dic'
dictionary named 'cif_core.dic' version 2.4.1 from 2010-06-29.

Automatic conversion script
Id: cif_fix_enum 1527 2010-12-29 10:47:43Z saulius 
;
_cod_original_cell_volume 4830.4(17)
_cod_database_code 4309105

loop_
_symmetry_equiv_pos_as_xyz
'x, y, z'
'-x+1/2, -y, z+1/2'
'-x, y+1/2, -z+1/2'
'x+1/2, -y+1/2, -z'

loop_
_atom_site_label
_atom_site_type_symbol
_atom_site_fract_x
_atom_site_fract_y
_atom_site_fract_z
_atom_site_U_iso_or_equiv
_atom_site_adp_type
_atom_site_occupancy
_atom_site_symmetry_multiplicity
_atom_site_calc_flag
_atom_site_refinement_flags
_atom_site_disorder_assembly
_atom_site_disorder_group
Ce Ce 0.254290(18) 0.870561(10) 0.740506(10) 0.02268(5) Uani 1 1 d . . .
I1 I 0.38782(2) 0.290664(16) 0.907768(14) 0.03448(7) Uani 1 1 d . . .
I2 I 0.85224(2) 0.649224(15) 0.875721(15) 0.03730(7) Uani 1 1 d . . .
I3 I 0.34919(3) 0.614474(19) 0.898222(18) 0.05611(10) Uani 1 1 d . . .
N4 N 0.4106(3) 0.97122(17) 0.71707(15) 0.0238(7) Uani 1 1 d . . .
N1 N 0.2196(3) 1.00441(19) 0.78170(17) 0.0312(8) Uani 1 1 d . . .
N2 N 0.4570(3) 0.83620(19) 0.77246(17) 0.0314(8) Uani 1 1 d . . .
N3 N 0.2916(3) 0.89701(19) 0.62712(16) 0.0316(8) Uani 1 1 d . . .
N24 N 0.0883(3) 0.78166(16) 0.77404(14) 0.0230(7) Uani 1 1 d . . .
N21 N 0.0581(3) 0.89760(19) 0.69379(17) 0.0313(8) Uani 1 1 d . . .
N22 N 0.2747(3) 0.73057(18) 0.71224(17) 0.0317(8) Uani 1 1 d . . .
N23 N 0.2181(3) 0.8586(2) 0.85641(16) 0.0342(8) Uani 1 1 d . . .
C1 C 0.4182(3) 1.0256(2) 0.7668(2) 0.0310(9) Uani 1 1 d . . .
H1A H 0.462(5) 1.070(3) 0.752(3) 0.067(18) Uiso 1 1 d . . .
C2 C 0.3053(3) 1.0518(2) 0.78773(18) 0.0272(8) Uani 1 1 d . . .
C3 C 0.2920(4) 1.1196(2) 0.8159(2) 0.0367(10) Uani 1 1 d . . .
H3 H 0.344(5) 1.146(3) 0.818(2) 0.050(16) Uiso 1 1 d . . .
C4 C 0.1926(4) 1.1396(3) 0.8392(2) 0.0402(11) Uani 1 1 d . . .
H4 H 0.180(4) 1.185(3) 0.857(2) 0.047(15) Uiso 1 1 d . . .
C5 C 0.1021(4) 1.0917(3) 0.8327(2) 0.0395(11) Uani 1 1 d . . .
H5 H 0.023(4) 1.102(3) 0.853(2) 0.050(15) Uiso 1 1 d . . .
C6 C 0.1193(4) 1.0256(3) 0.8035(2) 0.0393(11) Uani 1 1 d . . .
H6 H 0.050(4) 0.994(3) 0.792(2) 0.045(14) Uiso 1 1 d . . .
C7 C 0.5220(3) 0.9360(2) 0.7091(2) 0.0292(9) Uani 1 1 d . . .
H7A H 0.522(4) 0.911(3) 0.669(2) 0.037(13) Uiso 1 1 d . . .
H7B H 0.582(4) 0.974(2) 0.709(2) 0.031(12) Uiso 1 1 d . . .
C8 C 0.5448(3) 0.8790(2) 0.7566(2) 0.0291(8) Uani 1 1 d . . .
C9 C 0.6496(4) 0.8671(3) 0.7795(2) 0.0403(11) Uani 1 1 d . . .
H9 H 0.693(5) 0.894(3) 0.770(3) 0.049(17) Uiso 1 1 d . . .
C10 C 0.6699(5) 0.8084(3) 0.8174(3) 0.0553(15) Uani 1 1 d . . .
H0 H 0.748(5) 0.797(3) 0.833(2) 0.052(14) Uiso 1 1 d . . .
C11 C 0.5802(5) 0.7628(3) 0.8331(3) 0.0525(14) Uani 1 1 d . . .
H11 H 0.588(4) 0.725(3) 0.860(2) 0.048(15) Uiso 1 1 d . . .
C12 C 0.4768(4) 0.7790(3) 0.8103(3) 0.0426(12) Uani 1 1 d . . .
H12 H 0.410(4) 0.750(2) 0.823(2) 0.029(12) Uiso 1 1 d . . .
C13 C 0.3800(4) 1.0105(2) 0.6609(2) 0.0315(9) Uani 1 1 d . . .
H13A H 0.320(4) 1.040(3) 0.666(2) 0.032(12) Uiso 1 1 d . . .
H13B H 0.443(5) 1.040(3) 0.649(3) 0.056(16) Uiso 1 1 d . . .
C14 C 0.3484(3) 0.9582(2) 0.61124(19) 0.0306(9) Uani 1 1 d . . .
C15 C 0.3710(5) 0.9755(3) 0.5513(2) 0.0489(13) Uani 1 1 d . . .
H15 H 0.428(4) 1.025(3) 0.537(2) 0.043(14) Uiso 1 1 d . . .
C16 C 0.3318(6) 0.9300(4) 0.5080(3) 0.0638(18) Uani 1 1 d . . .
H16 H 0.323(6) 0.949(4) 0.475(3) 0.08(2) Uiso 1 1 d . . .
C17 C 0.2715(5) 0.8668(3) 0.5225(2) 0.0540(14) Uani 1 1 d . . .
H17 H 0.243(6) 0.825(4) 0.490(3) 0.09(2) Uiso 1 1 d . . .
C18 C 0.2544(4) 0.8527(3) 0.5822(2) 0.0427(10) Uani 1 1 d . . .
H18 H 0.223(4) 0.814(2) 0.589(2) 0.030(12) Uiso 1 1 d . . .
C21 C 0.0034(4) 0.7743(2) 0.7262(2) 0.0282(9) Uani 1 1 d . . .
H21A H 0.038(4) 0.749(3) 0.699(2) 0.028(12) Uiso 1 1 d . . .
H21B H -0.063(4) 0.754(3) 0.740(2) 0.038(13) Uiso 1 1 d . . .
C22 C -0.0258(3) 0.8479(2) 0.69819(18) 0.0269(8) Uani 1 1 d . . .
C23 C -0.1312(3) 0.8622(2) 0.67585(19) 0.0323(9) Uani 1 1 d . . .
H23 H -0.190(4) 0.826(2) 0.679(2) 0.031(12) Uiso 1 1 d . . .
C24 C -0.1519(4) 0.9301(3) 0.6487(2) 0.0408(11) Uani 1 1 d . . .
H24 H -0.223(5) 0.936(3) 0.633(3) 0.053(15) Uiso 1 1 d . . .
C25 C -0.0675(4) 0.9810(3) 0.6441(2) 0.0383(11) Uani 1 1 d . . .
H25 H -0.080(4) 1.023(3) 0.628(2) 0.033(12) Uiso 1 1 d . . .
C26 C 0.0365(4) 0.9626(3) 0.6665(2) 0.0405(11) Uani 1 1 d . . .
H26 H 0.097(5) 0.997(3) 0.667(2) 0.049(15) Uiso 1 1 d . . .
C27 C 0.1332(4) 0.7063(2) 0.7881(2) 0.0305(9) Uani 1 1 d . . .
H27B H 0.175(4) 0.699(2) 0.824(2) 0.025(11) Uiso 1 1 d . . .
H27A H 0.075(5) 0.666(3) 0.795(3) 0.056(16) Uiso 1 1 d . . .
C28 C 0.2097(3) 0.6797(2) 0.7393(2) 0.0261(8) Uani 1 1 d . . .
C29 C 0.2191(4) 0.6053(2) 0.7252(2) 0.0367(11) Uani 1 1 d . . .
H29 H 0.177(5) 0.569(3) 0.747(3) 0.061(17) Uiso 1 1 d . . .
C30 C 0.2968(4) 0.5823(2) 0.6827(2) 0.0387(11) Uani 1 1 d . . .
H30 H 0.300(3) 0.528(2) 0.6708(19) 0.024(11) Uiso 1 1 d . . .
C31 C 0.3644(4) 0.6347(2) 0.6564(2) 0.0378(10) Uani 1 1 d . . .
H31 H 0.427(4) 0.626(3) 0.631(2) 0.053(15) Uiso 1 1 d . . .
C32 C 0.3503(4) 0.7083(3) 0.6721(2) 0.0375(10) Uani 1 1 d . . .
H32 H 0.397(4) 0.749(2) 0.657(2) 0.027(11) Uiso 1 1 d . . .
C33 C 0.0349(3) 0.8142(2) 0.8281(2) 0.0285(9) Uani 1 1 d . . .
H33A H -0.017(4) 0.783(2) 0.843(2) 0.027(11) Uiso 1 1 d . . .
H33B H -0.010(3) 0.856(2) 0.8159(17) 0.016(9) Uiso 1 1 d . . .
C34 C 0.1186(4) 0.8334(2) 0.87526(19) 0.0302(9) Uani 1 1 d . . .
C35 C 0.0927(5) 0.8274(3) 0.9359(2) 0.0448(12) Uani 1 1 d . . .
H35 H 0.023(4) 0.816(3) 0.949(2) 0.038(14) Uiso 1 1 d . . .
C36 C 0.1706(6) 0.8495(3) 0.9778(2) 0.0563(15) Uani 1 1 d . . .
H36 H 0.156(5) 0.840(3) 1.021(3) 0.054(15) Uiso 1 1 d . . .
C37 C 0.2726(5) 0.8772(3) 0.9587(2) 0.0570(15) Uani 1 1 d . . .
H37 H 0.333(5) 0.899(3) 0.985(3) 0.059(16) Uiso 1 1 d . . .
C38 C 0.2926(5) 0.8811(3) 0.8979(2) 0.0495(13) Uani 1 1 d . . .
H38 H 0.365(5) 0.889(3) 0.880(2) 0.060(16) Uiso 1 1 d . . .
N101 N 1.0256(5) 0.7231(3) 0.5841(2) 0.0665(15) Uani 1 1 d . . .
C101 C 0.9809(5) 0.7634(4) 0.5539(3) 0.0553(15) Uani 1 1 d . . .
C102 C 0.9254(8) 0.8155(5) 0.5153(4) 0.075(2) Uani 1 1 d . . .
H101 H 0.911(10) 0.790(7) 0.474(6) 0.19(5) Uiso 1 1 d . . .
H102 H 0.867(6) 0.826(3) 0.525(3) 0.06(2) Uiso 1 1 d . . .
H103 H 0.962(6) 0.865(4) 0.528(3) 0.09(2) Uiso 1 1 d . . .
N102 N 0.1084(5) 0.4611(3) 0.6196(3) 0.091(2) Uani 1 1 d . . .
C103 C 0.1300(5) 0.4970(3) 0.5786(3) 0.0577(15) Uani 1 1 d . . .
N103 N 0.4438(6) 0.4714(4) 0.5822(4) 0.101(2) Uani 1 1 d . . .
C104 C 0.1606(8) 0.5431(5) 0.5282(4) 0.0754(19) Uani 1 1 d . . .
H106 H 0.154(8) 0.514(5) 0.491(4) 0.12(3) Uiso 1 1 d . . .
H105 H 0.107(9) 0.582(5) 0.526(4) 0.13(4) Uiso 1 1 d . . .
H104 H 0.235(8) 0.547(5) 0.543(4) 0.11(3) Uiso 1 1 d . . .
C105 C 0.4240(6) 0.4240(5) 0.5523(4) 0.076(2) Uani 1 1 d . . .
C106 C 0.3995(12) 0.3596(8) 0.5148(5) 0.107(4) Uani 1 1 d . . .
H109 H 0.343(8) 0.370(5) 0.488(4) 0.11(3) Uiso 1 1 d . . .
H108 H 0.425(10) 0.347(7) 0.491(5) 0.13(5) Uiso 1 1 d . . .
H107 H 0.422(8) 0.320(5) 0.549(5) 0.14(4) Uiso 1 1 d . . .
H1B H 0.452(4) 1.001(3) 0.801(2) 0.033(13) Uiso 1 1 d . . .

loop_
_atom_site_aniso_label
_atom_site_aniso_U_11
_atom_site_aniso_U_22
_atom_site_aniso_U_33
_atom_site_aniso_U_23
_atom_site_aniso_U_13
_atom_site_aniso_U_12
Ce 0.01865(9) 0.02048(8) 0.02891(10) -0.00020(8) 0.00071(9) -0.00337(8)
I1 0.03022(14) 0.03720(14) 0.03602(15) 0.00228(12) -0.00221(12) 0.00061(11)
I2 0.03375(14) 0.02932(13) 0.04885(17) 0.00196(12) 0.00692(13) -0.00212(11)
I3 0.04746(18) 0.0545(2) 0.0663(2) 0.01961(17) 0.01399(17) 0.01283(16)
N4 0.0207(16) 0.0221(15) 0.0286(17) -0.0022(13) 0.0023(13) -0.0009(12)
N1 0.0278(19) 0.0262(16) 0.040(2) -0.0056(15) 0.0047(15) 0.0016(13)
N2 0.0225(17) 0.0319(18) 0.040(2) 0.0058(16) -0.0040(15) -0.0003(14)
N3 0.0296(18) 0.0357(18) 0.0294(18) -0.0022(16) -0.0009(15) -0.0013(14)
N24 0.0212(16) 0.0207(15) 0.0271(17) -0.0004(13) 0.0021(12) -0.0007(12)
N21 0.0254(17) 0.0299(17) 0.038(2) 0.0076(16) -0.0069(15) -0.0054(14)
N22 0.030(2) 0.0243(16) 0.041(2) -0.0018(15) 0.0039(15) 0.0007(13)
N23 0.036(2) 0.039(2) 0.0273(18) -0.0007(16) -0.0040(14) -0.0070(15)
C1 0.026(2) 0.0251(19) 0.042(3) -0.0060(19) -0.0030(19) -0.0031(16)
C2 0.028(2) 0.0274(19) 0.026(2) -0.0032(17) -0.0012(17) 0.0004(16)
C3 0.037(2) 0.026(2) 0.047(3) -0.011(2) -0.003(2) -0.0046(19)
C4 0.046(3) 0.030(2) 0.044(3) -0.007(2) 0.004(2) 0.006(2)
C5 0.041(3) 0.036(2) 0.042(3) -0.004(2) 0.010(2) 0.007(2)
C6 0.033(2) 0.035(2) 0.049(3) -0.002(2) 0.010(2) 0.002(2)
C7 0.022(2) 0.026(2) 0.039(3) -0.0009(18) 0.0056(18) -0.0004(16)
C8 0.0230(18) 0.0257(18) 0.039(2) 0.0008(18) 0.0027(17) 0.0022(15)
C9 0.021(2) 0.043(2) 0.058(3) 0.003(2) 0.003(2) 0.000(2)
C10 0.038(3) 0.056(3) 0.072(4) 0.010(3) -0.013(3) 0.014(2)
C11 0.045(3) 0.045(3) 0.067(4) 0.017(3) -0.008(3) 0.009(2)
C12 0.036(3) 0.032(2) 0.060(3) 0.010(2) -0.004(2) -0.001(2)
C13 0.026(2) 0.026(2) 0.042(3) 0.0065(18) 0.002(2) -0.0032(18)
C14 0.027(2) 0.0305(19) 0.035(2) 0.0035(17) -0.0009(18) 0.0031(17)
C15 0.066(4) 0.048(3) 0.033(3) 0.010(2) 0.000(3) -0.005(3)
C16 0.086(5) 0.075(4) 0.031(3) 0.007(3) -0.008(3) -0.002(4)
C17 0.062(4) 0.066(3) 0.033(3) -0.014(3) -0.009(2) 0.001(3)
C18 0.041(2) 0.040(2) 0.047(3) -0.003(2) -0.007(2) -0.009(2)
C21 0.024(2) 0.029(2) 0.032(2) -0.0010(18) 0.0011(17) -0.0092(17)
C22 0.0225(19) 0.032(2) 0.026(2) -0.0040(17) 0.0011(16) 0.0007(16)
C23 0.024(2) 0.034(2) 0.039(2) -0.0048(19) -0.0027(17) -0.0018(18)
C24 0.029(2) 0.052(3) 0.042(3) -0.004(2) -0.009(2) 0.009(2)
C25 0.041(3) 0.033(2) 0.041(3) 0.006(2) -0.007(2) 0.004(2)
C26 0.032(2) 0.037(2) 0.053(3) 0.010(2) -0.004(2) -0.003(2)
C27 0.031(2) 0.0264(19) 0.034(2) 0.0069(18) 0.0018(18) 0.0000(18)
C28 0.0216(17) 0.0235(17) 0.033(2) 0.0006(17) -0.0029(17) -0.0008(14)
C29 0.040(3) 0.0234(19) 0.047(3) 0.0016(18) 0.000(2) -0.0040(17)
C30 0.043(3) 0.025(2) 0.048(3) -0.006(2) -0.005(2) 0.0097(19)
C31 0.035(2) 0.036(2) 0.042(2) 0.001(2) 0.005(2) 0.014(2)
C32 0.034(2) 0.034(2) 0.045(3) -0.001(2) 0.010(2) 0.001(2)
C33 0.022(2) 0.030(2) 0.033(2) -0.0010(18) 0.0094(17) -0.0005(17)
C34 0.037(2) 0.0250(18) 0.029(2) 0.0002(17) 0.0034(19) 0.0012(16)
C35 0.051(3) 0.046(3) 0.037(3) 0.004(2) 0.006(2) 0.003(2)
C36 0.078(4) 0.063(3) 0.028(3) -0.002(2) 0.004(3) 0.005(3)
C37 0.065(4) 0.066(3) 0.040(3) -0.009(3) -0.018(3) -0.006(3)
C38 0.046(3) 0.060(3) 0.042(3) -0.009(3) -0.005(2) -0.004(2)
N101 0.085(4) 0.076(4) 0.039(3) -0.004(3) 0.014(3) -0.027(3)
C101 0.061(4) 0.068(4) 0.037(3) -0.008(3) 0.021(3) -0.023(3)
C102 0.069(5) 0.095(6) 0.060(5) -0.005(4) 0.020(4) 0.013(4)
N102 0.088(4) 0.076(4) 0.108(5) -0.005(4) 0.027(4) -0.029(3)
C103 0.044(3) 0.052(3) 0.077(4) -0.012(3) 0.004(3) -0.007(2)
N103 0.082(4) 0.101(5) 0.121(6) -0.040(5) -0.007(4) 0.026(4)
C104 0.080(5) 0.071(5) 0.075(5) 0.000(4) -0.001(4) 0.000(4)
C105 0.059(4) 0.093(5) 0.076(5) -0.020(4) -0.017(4) 0.027(4)
C106 0.107(8) 0.137(10) 0.076(6) -0.028(7) -0.036(6) 0.020(7)

loop_
_atom_type_symbol
_atom_type_description
_atom_type_scat_dispersion_real
_atom_type_scat_dispersion_imag
_atom_type_scat_source
C C 0.0033 0.0016 'International Tables Vol C Tables 4.2.6.8 and 6.1.1.4'
H H 0.0000 0.0000 'International Tables Vol C Tables 4.2.6.8 and 6.1.1.4'
N N 0.0061 0.0033 'International Tables Vol C Tables 4.2.6.8 and 6.1.1.4'
I I -0.4742 1.8119 'International Tables Vol C Tables 4.2.6.8 and 6.1.1.4'
Ce Ce -0.2486 2.6331 'International Tables Vol C Tables 4.2.6.8 and 6.1.1.4'

loop_
_geom_angle_atom_site_label_1
_geom_angle_atom_site_label_2
_geom_angle_atom_site_label_3
_geom_angle
_geom_angle_site_symmetry_1
_geom_angle_site_symmetry_3
_geom_angle_publ_flag
N3 Ce N2 98.48(11) . . ?
N3 Ce N22 85.89(11) . . ?
N2 Ce N22 75.43(11) . . ?
N3 Ce N1 101.36(11) . . ?
N2 Ce N1 105.81(11) . . ?
N22 Ce N1 172.27(11) . . ?
N3 Ce N21 74.68(11) . . ?
N2 Ce N21 172.05(12) . . ?
N22 Ce N21 99.72(11) . . ?
N1 Ce N21 79.86(11) . . ?
N3 Ce N23 174.15(11) . . ?
N2 Ce N23 82.34(11) . . ?
N22 Ce N23 99.91(12) . . ?
N1 Ce N23 72.88(12) . . ?
N21 Ce N23 104.88(11) . . ?
N3 Ce N4 64.18(10) . . ?
N2 Ce N4 63.87(10) . . ?
N22 Ce N4 123.14(10) . . ?
N1 Ce N4 63.28(10) . . ?
N21 Ce N4 115.32(10) . . ?
N23 Ce N4 111.42(10) . . ?
N3 Ce N24 120.65(10) . . ?
N2 Ce N24 118.48(10) . . ?
N22 Ce N24 63.57(10) . . ?
N1 Ce N24 109.84(10) . . ?
N21 Ce N24 63.39(10) . . ?
N23 Ce N24 63.35(10) . . ?
N4 Ce N24 172.89(10) . . ?
C1 N4 C13 109.1(3) . . ?
C1 N4 C7 108.4(3) . . ?
C13 N4 C7 109.0(3) . . ?
C1 N4 Ce 110.5(2) . . ?
C13 N4 Ce 108.5(2) . . ?
C7 N4 Ce 111.3(2) . . ?
C2 N1 C6 117.7(4) . . ?
C2 N1 Ce 120.1(3) . . ?
C6 N1 Ce 121.9(3) . . ?
C8 N2 C12 117.4(4) . . ?
C8 N2 Ce 121.3(3) . . ?
C12 N2 Ce 121.0(3) . . ?
C14 N3 C18 117.2(4) . . ?
C14 N3 Ce 119.5(3) . . ?
C18 N3 Ce 123.3(3) . . ?
C21 N24 C33 108.8(3) . . ?
C21 N24 C27 108.4(3) . . ?
C33 N24 C27 110.2(3) . . ?
C21 N24 Ce 111.5(2) . . ?
C33 N24 Ce 108.1(2) . . ?
C27 N24 Ce 109.8(2) . . ?
C26 N21 C22 117.9(4) . . ?
C26 N21 Ce 121.0(3) . . ?
C22 N21 Ce 121.1(3) . . ?
C32 N22 C28 119.2(4) . . ?
C32 N22 Ce 121.0(3) . . ?
C28 N22 Ce 119.8(3) . . ?
C34 N23 C38 118.4(4) . . ?
C34 N23 Ce 118.8(3) . . ?
C38 N23 Ce 122.6(3) . . ?
N4 C1 C2 112.5(3) . . ?
N1 C2 C3 121.4(4) . . ?
N1 C2 C1 117.1(3) . . ?
C3 C2 C1 121.3(4) . . ?
C4 C3 C2 120.8(4) . . ?
C3 C4 C5 118.8(4) . . ?
C6 C5 C4 118.1(5) . . ?
N1 C6 C5 123.3(5) . . ?
N4 C7 C8 111.9(3) . . ?
N2 C8 C9 121.8(4) . . ?
N2 C8 C7 115.6(3) . . ?
C9 C8 C7 122.4(4) . . ?
C8 C9 C10 120.6(5) . . ?
C9 C10 C11 118.1(5) . . ?
C12 C11 C10 118.5(5) . . ?
N2 C12 C11 123.5(5) . . ?
N4 C13 C14 112.4(3) . . ?
N3 C14 C15 122.3(4) . . ?
N3 C14 C13 116.8(4) . . ?
C15 C14 C13 120.8(4) . . ?
C16 C15 C14 118.5(5) . . ?
C15 C16 C17 121.0(5) . . ?
C18 C17 C16 117.2(5) . . ?
N3 C18 C17 123.8(5) . . ?
N24 C21 C22 112.2(3) . . ?
N21 C22 C23 122.0(4) . . ?
N21 C22 C21 116.3(3) . . ?
C23 C22 C21 121.7(4) . . ?
C22 C23 C24 119.0(4) . . ?
C25 C24 C23 119.5(4) . . ?
C24 C25 C26 118.5(4) . . ?
N21 C26 C25 123.0(4) . . ?
N24 C27 C28 111.1(3) . . ?
N22 C28 C29 120.9(4) . . ?
N22 C28 C27 117.4(3) . . ?
C29 C28 C27 121.6(4) . . ?
C28 C29 C30 119.9(4) . . ?
C31 C30 C29 118.5(4) . . ?
C30 C31 C32 118.7(4) . . ?
N22 C32 C31 122.7(4) . . ?
N24 C33 C34 111.8(3) . . ?
N23 C34 C35 121.9(4) . . ?
N23 C34 C33 117.1(4) . . ?
C35 C34 C33 120.9(4) . . ?
C36 C35 C34 118.8(5) . . ?
C35 C36 C37 119.6(5) . . ?
C38 C37 C36 118.3(5) . . ?
N23 C38 C37 122.9(5) . . ?
N101 C101 C102 179.1(8) . . ?
N102 C103 C104 177.9(8) . . ?
N103 C105 C106 177.7(10) . . ?

loop_
_geom_bond_atom_site_label_1
_geom_bond_atom_site_label_2
_geom_bond_distance
_geom_bond_site_symmetry_2
_geom_bond_publ_flag
Ce N3 2.608(4) . ?
Ce N2 2.610(3) . ?
Ce N22 2.619(3) . ?
Ce N1 2.620(3) . ?
Ce N21 2.621(3) . ?
Ce N23 2.626(4) . ?
Ce N4 2.665(3) . ?
Ce N24 2.666(3) . ?
N4 C1 1.484(5) . ?
N4 C13 1.485(5) . ?
N4 C7 1.491(5) . ?
N1 C2 1.345(5) . ?
N1 C6 1.353(6) . ?
N2 C8 1.354(5) . ?
N2 C12 1.355(6) . ?
N3 C14 1.346(5) . ?
N3 C18 1.357(6) . ?
N24 C21 1.481(5) . ?
N24 C33 1.485(5) . ?
N24 C27 1.498(5) . ?
N21 C26 1.348(6) . ?
N21 C22 1.353(5) . ?
N22 C32 1.336(6) . ?
N22 C28 1.348(5) . ?
N23 C34 1.345(6) . ?
N23 C38 1.349(6) . ?
C1 C2 1.510(6) . ?
C2 C3 1.386(6) . ?
C3 C4 1.350(7) . ?
C4 C5 1.397(7) . ?
C5 C6 1.376(6) . ?
C7 C8 1.503(6) . ?
C8 C9 1.374(6) . ?
C9 C10 1.377(7) . ?
C10 C11 1.399(8) . ?
C11 C12 1.374(7) . ?
C13 C14 1.504(6) . ?
C14 C15 1.398(6) . ?
C15 C16 1.353(8) . ?
C16 C17 1.391(9) . ?
C17 C18 1.368(7) . ?
C21 C22 1.509(6) . ?
C22 C23 1.384(6) . ?
C23 C24 1.391(7) . ?
C24 C25 1.371(7) . ?
C25 C26 1.385(7) . ?
C27 C28 1.501(6) . ?
C28 C29 1.386(6) . ?
C29 C30 1.392(7) . ?
C30 C31 1.379(7) . ?
C31 C32 1.387(6) . ?
C33 C34 1.494(6) . ?
C34 C35 1.391(7) . ?
C35 C36 1.380(8) . ?
C36 C37 1.390(9) . ?
C37 C38 1.375(8) . ?
N101 C101 1.126(8) . ?
C101 C102 1.439(11) . ?
N102 C103 1.151(8) . ?
C103 C104 1.444(11) . ?
N103 C105 1.110(9) . ?
C105 C106 1.464(14) . ?
